data_7158844
loop_
_publ_author_name
'Pan, Liu-Na'
'Sun, Jing'
'Liu, Xue-Yan'
'Yan, Chaoguo'

_publ_section_title
;
 Efficient Construction of Diverse
 Spiro[indoline-3,4'-pyrrolo[3,4-b]pyridines] via [3+3] Cycloaddition of
 MBH Carbonates of Isatin with \b-Enamino Maleimides
;
_journal_name_full 'Organic &amp; Biomolecular Chemistry'
_journal_paper_doi 10.1039/D2OB01257J
_journal_year 2022
_chemical_formula_moiety 'C32 H26 N4 O5'
_chemical_formula_sum 'C32 H26 N4 O5'
_chemical_formula_weight 546.57
_space_group_crystal_system triclinic
_space_group_IT_number 2
_space_group_name_Hall '-P 1'
_space_group_name_H-M_alt 'P -1'
_atom_sites_solution_hydrogens geom
_audit_creation_method SHELXL-2014/7
_audit_update_record
;
2022-07-12 deposited with the CCDC.	2022-08-23 downloaded from the CCDC.
;
_cell_angle_alpha 88.781(3)
_cell_angle_beta 86.492(3)
_cell_angle_gamma 74.875(3)
_cell_formula_units_Z 2
_cell_length_a 9.0131(9)
_cell_length_b 10.5429(11)
_cell_length_c 14.4302(14)
_cell_measurement_reflns_used 5860
_cell_measurement_temperature 296(2)
_cell_measurement_theta_max 25.50
_cell_measurement_theta_min 2.34
_cell_volume 1321.2(2)
_computing_cell_refinement 'Bruker SAINT'
_computing_data_collection 'Bruker APEX2'
_computing_data_reduction 'Bruker SAINT'
_computing_molecular_graphics 'Bruker SHELXTL'
_computing_publication_material 'Bruker SHELXTL'
_computing_structure_refinement 'SHELXL-2014/7 (Sheldrick, 2014)'
_computing_structure_solution 'SHELXS-97 (Sheldrick 2008)'
_diffrn_ambient_temperature 296(2)
_diffrn_measured_fraction_theta_full 0.993
_diffrn_measured_fraction_theta_max 0.993
_diffrn_measurement_device_type 'Bruker APEX-II CCD'
_diffrn_measurement_method '\f and \w scans'
_diffrn_radiation_type MoK\a
_diffrn_radiation_wavelength 0.71073
_diffrn_reflns_av_unetI/netI 0.0931
_diffrn_reflns_Laue_measured_fraction_full 0.993
_diffrn_reflns_Laue_measured_fraction_max 0.993
_diffrn_reflns_limit_h_max 11
_diffrn_reflns_limit_h_min -11
_diffrn_reflns_limit_k_max 13
_diffrn_reflns_limit_k_min -12
_diffrn_reflns_limit_l_max 17
_diffrn_reflns_limit_l_min 0
_diffrn_reflns_number 5066
_diffrn_reflns_point_group_measured_fraction_full 0.993
_diffrn_reflns_point_group_measured_fraction_max 0.993
_diffrn_reflns_theta_full 25.242
_diffrn_reflns_theta_max 25.998
_diffrn_reflns_theta_min 2.345
_exptl_absorpt_coefficient_mu 0.095
_exptl_absorpt_correction_T_max 0.7456
_exptl_absorpt_correction_T_min 0.3662
_exptl_absorpt_correction_type multi-scan
_exptl_absorpt_process_details sadabs
_exptl_crystal_colour yellow
_exptl_crystal_density_diffrn 1.374
_exptl_crystal_description block
_exptl_crystal_F_000 572
_exptl_crystal_size_max 0.280
_exptl_crystal_size_mid 0.220
_exptl_crystal_size_min 0.200
_refine_diff_density_max 0.258
_refine_diff_density_min -0.304
_refine_diff_density_rms 0.069
_refine_ls_extinction_method none
_refine_ls_goodness_of_fit_ref 1.016
_refine_ls_hydrogen_treatment constr
_refine_ls_matrix_type full
_refine_ls_number_parameters 374
_refine_ls_number_reflns 5066
_refine_ls_number_restraints 0
_refine_ls_restrained_S_all 1.016
_refine_ls_R_factor_all 0.1212
_refine_ls_R_factor_gt 0.0784
_refine_ls_shift/su_max 0.000
_refine_ls_shift/su_mean 0.000
_refine_ls_structure_factor_coef Fsqd
_refine_ls_weighting_details 'w=1/[\s^2^(Fo^2^)+(0.0900P)^2^+1.6369P] where P=(Fo^2^+2Fc^2^)/3'
_refine_ls_weighting_scheme calc
_refine_ls_wR_factor_gt 0.1841
_refine_ls_wR_factor_ref 0.2125
_reflns_Friedel_coverage 0.000
_reflns_number_gt 3602
_reflns_number_total 5066
_reflns_threshold_expression 'I > 2\s(I)'
_cod_data_source_file d2ob01257j2.cif
_cod_data_source_block 5bb
_cod_database_code 7158844
_shelx_shelxl_version_number 2014/7
_shelx_space_group_comment
; 
The symmetry employed for this shelxl refinement is uniquely defined 
by the following loop, which should always be used as a source of 
symmetry information in preference to the above space-group names. 
They are only intended as comments. 
;
_shelx_estimated_absorpt_t_min 0.974
_shelx_estimated_absorpt_t_max 0.981

loop_
_space_group_symop_operation_xyz
'x, y, z'
'-x, -y, -z'

loop_
_atom_site_label
_atom_site_type_symbol
_atom_site_fract_x
_atom_site_fract_y
_atom_site_fract_z
_atom_site_U_iso_or_equiv
_atom_site_adp_type
_atom_site_occupancy
_atom_site_site_symmetry_order
_atom_site_calc_flag
_atom_site_refinement_flags_posn
_atom_site_refinement_flags_adp
_atom_site_refinement_flags_occupancy
_atom_site_disorder_assembly
_atom_site_disorder_group
C1 C 0.5568(6) 0.5951(5) 0.1399(4) 0.0613(14) Uani 1 1 d . . . . .
H1 H 0.4796 0.6260 0.1859 0.074 Uiso 1 1 calc R U . . .
C2 C 0.6252(8) 0.6833(5) 0.0912(5) 0.0730(18) Uani 1 1 d . . . . .
H2 H 0.5937 0.7724 0.1050 0.088 Uiso 1 1 calc R U . . .
C3 C 0.7379(8) 0.6386(6) 0.0235(5) 0.0719(17) Uani 1 1 d . . . . .
H3 H 0.7831 0.6968 -0.0096 0.086 Uiso 1 1 calc R U . . .
C4 C 0.7832(7) 0.5083(6) 0.0052(4) 0.0699(17) Uani 1 1 d . . . . .
H4 H 0.8611 0.4774 -0.0404 0.084 Uiso 1 1 calc R U . . .
C5 C 0.7173(6) 0.4210(5) 0.0520(4) 0.0540(13) Uani 1 1 d . . . . .
H5 H 0.7505 0.3322 0.0374 0.065 Uiso 1 1 calc R U . . .
C6 C 0.6027(5) 0.4626(4) 0.1202(3) 0.0434(11) Uani 1 1 d . . . . .
C7 C 0.5240(5) 0.3683(5) 0.1693(4) 0.0502(12) Uani 1 1 d . . . . .
H7A H 0.4612 0.4124 0.2221 0.060 Uiso 1 1 calc R U . . .
H7B H 0.4558 0.3444 0.1273 0.060 Uiso 1 1 calc R U . . .
C8 C 0.6486(5) 0.1272(4) 0.1647(3) 0.0365(10) Uani 1 1 d . . . . .
C9 C 0.7726(4) 0.0290(4) 0.2184(3) 0.0296(9) Uani 1 1 d . . . . .
C10 C 0.8258(4) 0.1183(4) 0.2821(3) 0.0293(9) Uani 1 1 d . . . . .
C11 C 0.9349(5) 0.0921(4) 0.3472(3) 0.0331(9) Uani 1 1 d . . . . .
H11 H 0.9983 0.0076 0.3532 0.040 Uiso 1 1 calc R U . . .
C12 C 0.9505(6) 0.1923(4) 0.4043(3) 0.0406(10) Uani 1 1 d . . . . .
C13 C 1.0769(7) 0.1658(5) 0.4721(3) 0.0584(14) Uani 1 1 d . . . . .
H13A H 1.1708 0.1142 0.4424 0.088 Uiso 1 1 calc R U . . .
H13B H 1.0482 0.1189 0.5250 0.088 Uiso 1 1 calc R U . . .
H13C H 1.0919 0.2477 0.4919 0.088 Uiso 1 1 calc R U . . .
C14 C 0.8526(6) 0.3151(4) 0.3959(3) 0.0462(12) Uani 1 1 d . . . . .
H14 H 0.8610 0.3812 0.4353 0.055 Uiso 1 1 calc R U . . .
C15 C 0.7406(5) 0.3448(4) 0.3303(3) 0.0435(11) Uani 1 1 d . . . . .
H15 H 0.6754 0.4287 0.3252 0.052 Uiso 1 1 calc R U . . .
C16 C 0.7310(5) 0.2447(4) 0.2737(3) 0.0323(9) Uani 1 1 d . . . . .
C17 C 0.4450(6) -0.1816(6) 0.4440(4) 0.0590(14) Uani 1 1 d . . . . .
H17A H 0.4538 -0.2739 0.4510 0.089 Uiso 1 1 calc R U . . .
H17B H 0.3478 -0.1393 0.4192 0.089 Uiso 1 1 calc R U . . .
H17C H 0.4513 -0.1445 0.5033 0.089 Uiso 1 1 calc R U . . .
C18 C 0.5668(5) -0.0457(4) 0.3305(3) 0.0366(10) Uani 1 1 d . . . . .
C19 C 0.7119(5) -0.0695(4) 0.2743(3) 0.0318(9) Uani 1 1 d . . . . .
C20 C 0.7976(5) -0.1918(4) 0.2925(3) 0.0316(9) Uani 1 1 d . . . . .
C21 C 0.7058(5) -0.2559(4) 0.3617(3) 0.0345(9) Uani 1 1 d . . . . .
C22 C 1.1285(6) -0.4163(5) 0.3405(4) 0.0565(13) Uani 1 1 d . . . . .
H22 H 1.1461 -0.3518 0.3780 0.068 Uiso 1 1 calc R U . . .
C23 C 1.2085(7) -0.5466(6) 0.3516(5) 0.0708(18) Uani 1 1 d . . . . .
H23 H 1.2792 -0.5703 0.3973 0.085 Uiso 1 1 calc R U . . .
C24 C 1.1828(7) -0.6412(6) 0.2943(5) 0.073(2) Uani 1 1 d . . . . .
H24 H 1.2386 -0.7282 0.3005 0.088 Uiso 1 1 calc R U . . .
C25 C 1.0753(7) -0.6079(5) 0.2280(4) 0.0653(17) Uani 1 1 d . . . . .
H25 H 1.0576 -0.6721 0.1902 0.078 Uiso 1 1 calc R U . . .
C26 C 0.9943(6) -0.4785(4) 0.2186(3) 0.0486(12) Uani 1 1 d . . . . .
H26 H 0.9199 -0.4552 0.1750 0.058 Uiso 1 1 calc R U . . .
C27 C 1.0233(5) -0.3835(4) 0.2737(3) 0.0389(10) Uani 1 1 d . . . . .
C28 C 1.2783(5) 0.0275(5) 0.1308(4) 0.0535(13) Uani 1 1 d . . . . .
H28A H 1.2422 0.1206 0.1214 0.080 Uiso 1 1 calc R U . . .
H28B H 1.3406 -0.0116 0.0773 0.080 Uiso 1 1 calc R U . . .
H28C H 1.3384 0.0105 0.1846 0.080 Uiso 1 1 calc R U . . .
C29 C 1.1492(5) -0.1386(4) 0.1983(3) 0.0417(11) Uani 1 1 d . . . . .
C30 C 1.0026(5) -0.1787(4) 0.1815(3) 0.0350(9) Uani 1 1 d . . . . .
H30 H 1.0277 -0.2405 0.1296 0.042 Uiso 1 1 calc R U . . .
C31 C 0.8946(5) -0.0515(4) 0.1449(3) 0.0328(9) Uani 1 1 d . . . . .
H31 H 0.8417 -0.0724 0.0922 0.039 Uiso 1 1 calc R U . . .
C32 C 1.0049(5) 0.0278(4) 0.1109(3) 0.0346(10) Uani 1 1 d . . . . .
N1 N 0.6307(4) 0.2488(3) 0.2017(3) 0.0376(8) Uani 1 1 d . . . . .
N2 N 0.5699(4) -0.1616(3) 0.3805(3) 0.0419(9) Uani 1 1 d . . . . .
N3 N 0.9428(4) -0.2461(3) 0.2589(2) 0.0367(8) Uani 1 1 d . . . . .
N4 N 1.1476(4) -0.0285(3) 0.1448(3) 0.0382(8) Uani 1 1 d . . . . .
O1 O 0.5811(4) 0.0999(3) 0.1017(2) 0.0500(8) Uani 1 1 d . . . . .
O2 O 0.4612(4) 0.0532(3) 0.3358(3) 0.0533(9) Uani 1 1 d . . . . .
O3 O 0.7406(4) -0.3641(3) 0.3949(2) 0.0499(9) Uani 1 1 d . . . . .
O4 O 1.2519(4) -0.1922(3) 0.2463(3) 0.0611(10) Uani 1 1 d . . . . .
O5 O 0.9764(4) 0.1264(3) 0.0633(2) 0.0449(8) Uani 1 1 d . . . . .

loop_
_atom_site_aniso_label
_atom_site_aniso_U_11
_atom_site_aniso_U_22
_atom_site_aniso_U_33
_atom_site_aniso_U_23
_atom_site_aniso_U_13
_atom_site_aniso_U_12
C1 0.060(3) 0.047(3) 0.066(3) 0.003(3) -0.008(3) 0.006(3)
C2 0.090(5) 0.032(3) 0.095(5) 0.021(3) -0.027(4) -0.010(3)
C3 0.088(5) 0.059(4) 0.073(4) 0.029(3) -0.013(4) -0.028(3)
C4 0.079(4) 0.069(4) 0.058(3) 0.015(3) 0.012(3) -0.017(3)
C5 0.064(3) 0.044(3) 0.051(3) 0.004(2) 0.003(3) -0.010(2)
C6 0.040(3) 0.032(2) 0.054(3) 0.009(2) -0.011(2) -0.0002(19)
C7 0.032(2) 0.045(3) 0.067(3) 0.013(2) -0.005(2) 0.001(2)
C8 0.027(2) 0.038(2) 0.045(3) 0.0052(19) 0.0013(19) -0.0109(18)
C9 0.031(2) 0.0251(19) 0.032(2) 0.0000(16) 0.0000(16) -0.0064(16)
C10 0.035(2) 0.027(2) 0.0270(19) -0.0004(16) 0.0064(17) -0.0110(17)
C11 0.040(2) 0.027(2) 0.032(2) 0.0036(16) -0.0004(18) -0.0077(17)
C12 0.053(3) 0.041(2) 0.032(2) 0.0005(19) 0.000(2) -0.021(2)
C13 0.080(4) 0.061(3) 0.041(3) 0.004(2) -0.017(3) -0.029(3)
C14 0.067(3) 0.036(2) 0.038(2) -0.0108(19) 0.008(2) -0.019(2)
C15 0.049(3) 0.027(2) 0.050(3) -0.0035(19) 0.008(2) -0.0055(19)
C16 0.034(2) 0.029(2) 0.035(2) 0.0021(17) 0.0033(18) -0.0106(17)
C17 0.047(3) 0.063(3) 0.064(3) 0.014(3) 0.012(3) -0.013(3)
C18 0.037(2) 0.038(2) 0.035(2) -0.0002(18) 0.0018(19) -0.012(2)
C19 0.038(2) 0.027(2) 0.032(2) -0.0044(16) 0.0017(18) -0.0114(18)
C20 0.038(2) 0.027(2) 0.029(2) -0.0032(16) -0.0008(17) -0.0083(17)
C21 0.043(2) 0.027(2) 0.035(2) -0.0019(17) 0.0008(18) -0.0129(18)
C22 0.060(3) 0.055(3) 0.049(3) 0.009(2) -0.003(3) -0.006(3)
C23 0.055(4) 0.072(4) 0.073(4) 0.038(3) 0.004(3) 0.001(3)
C24 0.055(4) 0.043(3) 0.103(5) 0.030(3) 0.036(3) 0.009(3)
C25 0.080(4) 0.030(3) 0.078(4) 0.001(2) 0.027(3) -0.006(3)
C26 0.057(3) 0.034(2) 0.051(3) 0.001(2) 0.008(2) -0.009(2)
C27 0.040(2) 0.028(2) 0.042(2) 0.0023(18) 0.008(2) -0.0004(18)
C28 0.039(3) 0.056(3) 0.070(3) 0.006(3) -0.002(2) -0.021(2)
C29 0.034(2) 0.035(2) 0.052(3) 0.000(2) 0.007(2) -0.0041(19)
C30 0.038(2) 0.028(2) 0.038(2) -0.0033(17) 0.0076(18) -0.0072(17)
C31 0.035(2) 0.031(2) 0.034(2) -0.0007(17) -0.0034(18) -0.0125(18)
C32 0.040(2) 0.033(2) 0.030(2) -0.0072(18) 0.0082(18) -0.0098(18)
N1 0.0276(18) 0.0310(18) 0.052(2) 0.0060(16) -0.0012(16) -0.0040(15)
N2 0.040(2) 0.040(2) 0.047(2) 0.0074(17) 0.0075(17) -0.0153(17)
N3 0.041(2) 0.0260(17) 0.039(2) 0.0017(15) 0.0065(16) -0.0036(15)
N4 0.034(2) 0.041(2) 0.041(2) 0.0037(16) 0.0020(16) -0.0127(16)
O1 0.0449(19) 0.060(2) 0.052(2) 0.0085(16) -0.0199(16) -0.0218(16)
O2 0.0384(18) 0.0452(19) 0.067(2) 0.0092(16) 0.0110(16) 0.0019(15)
O3 0.061(2) 0.0322(17) 0.055(2) 0.0081(15) 0.0071(17) -0.0116(15)
O4 0.042(2) 0.058(2) 0.080(3) 0.0211(19) -0.0100(19) -0.0066(17)
O5 0.0463(19) 0.0380(17) 0.0500(19) 0.0069(15) 0.0052(15) -0.0129(14)

loop_
_atom_type_symbol
_atom_type_description
_atom_type_scat_dispersion_real
_atom_type_scat_dispersion_imag
_atom_type_scat_source
C C 0.0033 0.0016 'International Tables Vol C Tables 4.2.6.8 and 6.1.1.4'
H H 0.0000 0.0000 'International Tables Vol C Tables 4.2.6.8 and 6.1.1.4'
N N 0.0061 0.0033 'International Tables Vol C Tables 4.2.6.8 and 6.1.1.4'
O O 0.0106 0.0060 'International Tables Vol C Tables 4.2.6.8 and 6.1.1.4'

loop_
_geom_angle_atom_site_label_1
_geom_angle_atom_site_label_2
_geom_angle_atom_site_label_3
_geom_angle
_geom_angle_site_symmetry_1
_geom_angle_site_symmetry_3
_geom_angle_publ_flag
C6 C1 C2 120.6(5) . . ?
C6 C1 H1 119.7 . . ?
C2 C1 H1 119.7 . . ?
C3 C2 C1 120.0(5) . . ?
C3 C2 H2 120.0 . . ?
C1 C2 H2 120.0 . . ?
C4 C3 C2 119.1(5) . . ?
C4 C3 H3 120.5 . . ?
C2 C3 H3 120.5 . . ?
C3 C4 C5 121.6(6) . . ?
C3 C4 H4 119.2 . . ?
C5 C4 H4 119.2 . . ?
C4 C5 C6 120.9(5) . . ?
C4 C5 H5 119.5 . . ?
C6 C5 H5 119.5 . . ?
C5 C6 C1 117.8(5) . . ?
C5 C6 C7 121.4(4) . . ?
C1 C6 C7 120.7(5) . . ?
N1 C7 C6 113.5(4) . . ?
N1 C7 H7A 108.9 . . ?
C6 C7 H7A 108.9 . . ?
N1 C7 H7B 108.9 . . ?
C6 C7 H7B 108.9 . . ?
H7A C7 H7B 107.7 . . ?
O1 C8 N1 126.9(4) . . ?
O1 C8 C9 125.6(4) . . ?
N1 C8 C9 107.6(4) . . ?
C19 C9 C10 110.0(3) . . ?
C19 C9 C8 113.7(3) . . ?
C10 C9 C8 102.4(3) . . ?
C19 C9 C31 106.2(3) . . ?
C10 C9 C31 117.3(3) . . ?
C8 C9 C31 107.5(3) . . ?
C11 C10 C16 119.8(4) . . ?
C11 C10 C9 131.6(3) . . ?
C16 C10 C9 108.4(3) . . ?
C10 C11 C12 119.9(4) . . ?
C10 C11 H11 120.0 . . ?
C12 C11 H11 120.0 . . ?
C14 C12 C11 118.8(4) . . ?
C14 C12 C13 121.1(4) . . ?
C11 C12 C13 120.1(4) . . ?
C12 C13 H13A 109.5 . . ?
C12 C13 H13B 109.5 . . ?
H13A C13 H13B 109.5 . . ?
C12 C13 H13C 109.5 . . ?
H13A C13 H13C 109.5 . . ?
H13B C13 H13C 109.5 . . ?
C12 C14 C15 122.5(4) . . ?
C12 C14 H14 118.7 . . ?
C15 C14 H14 118.7 . . ?
C16 C15 C14 117.1(4) . . ?
C16 C15 H15 121.5 . . ?
C14 C15 H15 121.5 . . ?
C15 C16 C10 121.8(4) . . ?
C15 C16 N1 128.4(4) . . ?
C10 C16 N1 109.8(3) . . ?
N2 C17 H17A 109.5 . . ?
N2 C17 H17B 109.5 . . ?
H17A C17 H17B 109.5 . . ?
N2 C17 H17C 109.5 . . ?
H17A C17 H17C 109.5 . . ?
H17B C17 H17C 109.5 . . ?
O2 C18 N2 124.5(4) . . ?
O2 C18 C19 128.9(4) . . ?
N2 C18 C19 106.7(3) . . ?
C20 C19 C18 108.7(3) . . ?
C20 C19 C9 123.2(4) . . ?
C18 C19 C9 127.2(3) . . ?
C19 C20 N3 126.2(4) . . ?
C19 C20 C21 108.2(3) . . ?
N3 C20 C21 125.5(3) . . ?
O3 C21 N2 126.0(4) . . ?
O3 C21 C20 128.9(4) . . ?
N2 C21 C20 105.1(3) . . ?
C27 C22 C23 119.4(6) . . ?
C27 C22 H22 120.3 . . ?
C23 C22 H22 120.3 . . ?
C24 C23 C22 119.6(6) . . ?
C24 C23 H23 120.2 . . ?
C22 C23 H23 120.2 . . ?
C25 C24 C23 120.8(5) . . ?
C25 C24 H24 119.6 . . ?
C23 C24 H24 119.6 . . ?
C24 C25 C26 119.2(6) . . ?
C24 C25 H25 120.4 . . ?
C26 C25 H25 120.4 . . ?
C25 C26 C27 120.1(5) . . ?
C25 C26 H26 120.0 . . ?
C27 C26 H26 120.0 . . ?
C22 C27 C26 120.9(4) . . ?
C22 C27 N3 119.9(4) . . ?
C26 C27 N3 119.2(4) . . ?
N4 C28 H28A 109.5 . . ?
N4 C28 H28B 109.5 . . ?
H28A C28 H28B 109.5 . . ?
N4 C28 H28C 109.5 . . ?
H28A C28 H28C 109.5 . . ?
H28B C28 H28C 109.5 . . ?
O4 C29 N4 124.5(4) . . ?
O4 C29 C30 128.3(4) . . ?
N4 C29 C30 107.2(4) . . ?
N3 C30 C29 115.5(4) . . ?
N3 C30 C31 117.4(3) . . ?
C29 C30 C31 103.5(3) . . ?
N3 C30 H30 106.6 . . ?
C29 C30 H30 106.6 . . ?
C31 C30 H30 106.6 . . ?
C32 C31 C30 102.9(3) . . ?
C32 C31 C9 110.1(3) . . ?
C30 C31 C9 115.5(3) . . ?
C32 C31 H31 109.3 . . ?
C30 C31 H31 109.3 . . ?
C9 C31 H31 109.3 . . ?
O5 C32 N4 123.9(4) . . ?
O5 C32 C31 127.2(4) . . ?
N4 C32 C31 108.9(3) . . ?
C8 N1 C16 111.4(3) . . ?
C8 N1 C7 124.2(4) . . ?
C16 N1 C7 124.3(4) . . ?
C21 N2 C18 111.3(3) . . ?
C21 N2 C17 123.9(4) . . ?
C18 N2 C17 124.8(4) . . ?
C20 N3 C27 123.3(3) . . ?
C20 N3 C30 117.2(3) . . ?
C27 N3 C30 116.5(3) . . ?
C29 N4 C32 112.6(3) . . ?
C29 N4 C28 123.7(4) . . ?
C32 N4 C28 123.6(4) . . ?

loop_
_geom_bond_atom_site_label_1
_geom_bond_atom_site_label_2
_geom_bond_distance
_geom_bond_site_symmetry_2
_geom_bond_publ_flag
C1 C6 1.380(7) . ?
C1 C2 1.399(8) . ?
C1 H1 0.9300 . ?
C2 C3 1.362(9) . ?
C2 H2 0.9300 . ?
C3 C4 1.355(8) . ?
C3 H3 0.9300 . ?
C4 C5 1.366(8) . ?
C4 H4 0.9300 . ?
C5 C6 1.374(7) . ?
C5 H5 0.9300 . ?
C6 C7 1.506(7) . ?
C7 N1 1.459(5) . ?
C7 H7A 0.9700 . ?
C7 H7B 0.9700 . ?
C8 O1 1.203(5) . ?
C8 N1 1.367(5) . ?
C8 C9 1.546(6) . ?
C9 C19 1.495(5) . ?
C9 C10 1.513(5) . ?
C9 C31 1.570(5) . ?
C10 C11 1.374(6) . ?
C10 C16 1.390(5) . ?
C11 C12 1.395(6) . ?
C11 H11 0.9300 . ?
C12 C14 1.371(6) . ?
C12 C13 1.514(7) . ?
C13 H13A 0.9600 . ?
C13 H13B 0.9600 . ?
C13 H13C 0.9600 . ?
C14 C15 1.397(7) . ?
C14 H14 0.9300 . ?
C15 C16 1.372(6) . ?
C15 H15 0.9300 . ?
C16 N1 1.411(6) . ?
C17 N2 1.462(6) . ?
C17 H17A 0.9600 . ?
C17 H17B 0.9600 . ?
C17 H17C 0.9600 . ?
C18 O2 1.214(5) . ?
C18 N2 1.401(5) . ?
C18 C19 1.463(6) . ?
C19 C20 1.349(6) . ?
C20 N3 1.349(5) . ?
C20 C21 1.517(6) . ?
C21 O3 1.199(5) . ?
C21 N2 1.377(5) . ?
C22 C27 1.368(7) . ?
C22 C23 1.386(8) . ?
C22 H22 0.9300 . ?
C23 C24 1.383(10) . ?
C23 H23 0.9300 . ?
C24 C25 1.377(10) . ?
C24 H24 0.9300 . ?
C25 C26 1.378(7) . ?
C25 H25 0.9300 . ?
C26 C27 1.379(7) . ?
C26 H26 0.9300 . ?
C27 N3 1.458(5) . ?
C28 N4 1.450(6) . ?
C28 H28A 0.9600 . ?
C28 H28B 0.9600 . ?
C28 H28C 0.9600 . ?
C29 O4 1.202(6) . ?
C29 N4 1.378(6) . ?
C29 C30 1.523(6) . ?
C30 N3 1.462(5) . ?
C30 C31 1.542(6) . ?
C30 H30 0.9800 . ?
C31 C32 1.510(6) . ?
C31 H31 0.9800 . ?
C32 O5 1.214(5) . ?
C32 N4 1.383(6) . ?
